data_2226901
loop_
_publ_author_name
'Shahani, Tara'
'Fun, Hoong-Kun'
'Ragavan, R. Venkat'
'Vijayakumar, V.'
'Sarveswari, S.'

_publ_section_title
;
 3-Ethyl-4-phenoxy-1-(2,2,2-trifluoroethyl)-1<i>H</i>-pyrazol-5-ol
;
_journal_coeditor_code HB5540
_journal_issue 8
_journal_name_full 'Acta Crystallographica Section E'
_journal_page_first o1937
_journal_page_last o1938
_journal_paper_doi 10.1107/S1600536810025948
_journal_volume 66
_journal_year 2010
_chemical_formula_iupac 'C13 H13 F3 N2 O2'
_chemical_formula_moiety 'C13 H13 F3 N2 O2'
_chemical_formula_sum 'C13 H13 F3 N2 O2'
_chemical_formula_weight 286.25
_chemical_name_systematic
;
3-Ethyl-4-phenoxy-1-(2,2,2-trifluoroethyl)-1<i>H</i>-pyrazol-5-ol
;
_space_group_IT_number 14
_symmetry_cell_setting monoclinic
_symmetry_space_group_name_Hall '-P 2ybc'
_symmetry_space_group_name_H-M 'P 1 21/c 1'
_atom_sites_solution_hydrogens geom
_atom_sites_solution_primary direct
_atom_sites_solution_secondary difmap
_audit_creation_method SHELXL-97
_cell_angle_alpha 90.00
_cell_angle_beta 113.889(8)
_cell_angle_gamma 90.00
_cell_formula_units_Z 8
_cell_length_a 9.3490(18)
_cell_length_b 14.712(3)
_cell_length_c 20.319(4)
_cell_measurement_reflns_used 9950
_cell_measurement_temperature 100
_cell_measurement_theta_max 33.08
_cell_measurement_theta_min 2.50
_cell_volume 2555.3(9)
_computing_cell_refinement 'SAINT (Bruker, 2009)'
_computing_data_collection 'APEX2 (Bruker, 2009)'
_computing_data_reduction 'SAINT (Bruker, 2009)'
_computing_molecular_graphics 'SHELXTL (Sheldrick, 2008)'
_computing_publication_material
;
SHELXTL (Sheldrick, 2008) and PLATON (Spek, 2009)
;
_computing_structure_refinement 'SHELXTL (Sheldrick, 2008)'
_computing_structure_solution 'SHELXTL (Sheldrick, 2008)'
_diffrn_ambient_temperature 100
_diffrn_measured_fraction_theta_full 0.992
_diffrn_measured_fraction_theta_max 0.992
_diffrn_measurement_device_type 'Bruker SMART APEXII CCD'
_diffrn_measurement_method '\f and \w scans'
_diffrn_radiation_monochromator graphite
_diffrn_radiation_source 'fine-focus sealed tube'
_diffrn_radiation_type MoK\a
_diffrn_radiation_wavelength 0.71073
_diffrn_reflns_av_R_equivalents 0.0338
_diffrn_reflns_av_sigmaI/netI 0.0326
_diffrn_reflns_limit_h_max 13
_diffrn_reflns_limit_h_min -14
_diffrn_reflns_limit_k_max 22
_diffrn_reflns_limit_k_min -22
_diffrn_reflns_limit_l_max 31
_diffrn_reflns_limit_l_min -30
_diffrn_reflns_number 35406
_diffrn_reflns_theta_full 33.10
_diffrn_reflns_theta_max 33.10
_diffrn_reflns_theta_min 2.19
_exptl_absorpt_coefficient_mu 0.130
_exptl_absorpt_correction_T_max 0.981
_exptl_absorpt_correction_T_min 0.952
_exptl_absorpt_correction_type multi-scan
_exptl_absorpt_process_details '(<i>SADABS</i>; Bruker, 2009)'
_exptl_crystal_colour colourless
_exptl_crystal_density_diffrn 1.488
_exptl_crystal_density_method 'not measured'
_exptl_crystal_description block
_exptl_crystal_F_000 1184
_exptl_crystal_size_max 0.38
_exptl_crystal_size_mid 0.26
_exptl_crystal_size_min 0.15
_refine_diff_density_max 0.680
_refine_diff_density_min -0.553
_refine_ls_extinction_method none
_refine_ls_goodness_of_fit_ref 1.066
_refine_ls_hydrogen_treatment constr
_refine_ls_matrix_type full
_refine_ls_number_parameters 365
_refine_ls_number_reflns 9653
_refine_ls_number_restraints 0
_refine_ls_restrained_S_all 1.066
_refine_ls_R_factor_all 0.0638
_refine_ls_R_factor_gt 0.0457
_refine_ls_shift/su_max_lt 0.001
_refine_ls_shift/su_mean 0.000
_refine_ls_structure_factor_coef Fsqd
_refine_ls_weighting_details 'calc w=1/[\s^2^(Fo^2^)+(0.0895P)^2^+0.5995P] where P=(Fo^2^+2Fc^2^)/3'
_refine_ls_weighting_scheme calc
_refine_ls_wR_factor_gt 0.1358
_refine_ls_wR_factor_ref 0.1563
_reflns_number_gt 7544
_reflns_number_total 9653
_reflns_threshold_expression I>2\s(I)
_cod_data_source_file hb5540.cif
_cod_data_source_block I
_cod_original_sg_symbol_H-M 'P 21/c'
_cod_database_code 2226901
_cod_database_fobs_code 2226901

loop_
_symmetry_equiv_pos_as_xyz
'x, y, z'
'-x, y+1/2, -z+1/2'
'-x, -y, -z'
'x, -y-1/2, z-1/2'

loop_
_atom_site_type_symbol
_atom_site_label
_atom_site_fract_x
_atom_site_fract_y
_atom_site_fract_z
_atom_site_U_iso_or_equiv
_atom_site_adp_type
_atom_site_calc_flag
_atom_site_refinement_flags
_atom_site_occupancy
_atom_site_disorder_assembly
_atom_site_disorder_group
F F1A 0.31537(13) 0.95145(9) 0.55763(5) 0.0481(3) Uani d . 1 . .
F F2A 0.30166(11) 1.01373(6) 0.45960(6) 0.0391(2) Uani d . 1 . .
F F3A 0.39030(10) 0.87810(6) 0.48585(6) 0.0382(2) Uani d . 1 . .
O O1A -0.02252(9) 0.65761(6) 0.57549(4) 0.01824(16) Uani d . 1 . .
O O2A -0.02449(11) 0.86757(6) 0.54830(5) 0.01993(16) Uani d . 1 . .
H H1OA -0.0368 0.8517 0.5843 0.030 Uiso calc R 1 . .
N N1A 0.14431(11) 0.73591(6) 0.45565(5) 0.01659(17) Uani d . 1 . .
N N2A 0.09635(11) 0.81452(6) 0.47642(5) 0.01577(17) Uani d . 1 . .
C C1A 0.24276(14) 0.64218(8) 0.66821(6) 0.0199(2) Uani d . 1 . .
H H1AA 0.2857 0.6722 0.6402 0.024 Uiso calc R 1 . .
C C2A 0.33808(16) 0.61131(9) 0.73676(7) 0.0260(2) Uani d . 1 . .
H H2AA 0.4452 0.6223 0.7551 0.031 Uiso calc R 1 . .
C C3A 0.27568(18) 0.56449(9) 0.77815(7) 0.0292(3) Uani d . 1 . .
H H3AA 0.3405 0.5438 0.8238 0.035 Uiso calc R 1 . .
C C4A 0.11638(18) 0.54869(9) 0.75105(7) 0.0267(3) Uani d . 1 . .
H H4AA 0.0744 0.5166 0.7785 0.032 Uiso calc R 1 . .
C C5A 0.01825(15) 0.58036(8) 0.68319(6) 0.0212(2) Uani d . 1 . .
H H5AA -0.0890 0.5702 0.6654 0.025 Uiso calc R 1 . .
C C6A 0.08262(13) 0.62747(7) 0.64225(6) 0.01685(19) Uani d . 1 . .
C C7A 0.03786(12) 0.70534(7) 0.53426(6) 0.01559(18) Uani d . 1 . .
C C8A 0.10829(12) 0.66915(7) 0.49077(6) 0.01611(18) Uani d . 1 . .
C C9A 0.03091(12) 0.79864(7) 0.52395(5) 0.01559(18) Uani d . 1 . .
C C10A 0.11837(13) 0.90055(7) 0.44853(6) 0.01736(19) Uani d . 1 . .
H H10A 0.0446 0.9442 0.4525 0.021 Uiso calc R 1 . .
H H10B 0.0972 0.8940 0.3979 0.021 Uiso calc R 1 . .
C C11A 0.28240(15) 0.93581(9) 0.48839(7) 0.0248(2) Uani d . 1 . .
C C12A 0.13741(14) 0.57127(8) 0.48058(6) 0.0201(2) Uani d . 1 . .
H H12A 0.0530 0.5494 0.4372 0.024 Uiso calc R 1 . .
H H12B 0.1344 0.5368 0.5207 0.024 Uiso calc R 1 . .
C C13A 0.29193(16) 0.55208(9) 0.47496(9) 0.0284(3) Uani d . 1 . .
H H13A 0.3039 0.4877 0.4713 0.043 Uiso calc R 1 . .
H H13B 0.3765 0.5749 0.5171 0.043 Uiso calc R 1 . .
H H13C 0.2928 0.5816 0.4330 0.043 Uiso calc R 1 . .
F F1B 1.40543(10) 0.97140(6) 0.72206(5) 0.0347(2) Uani d . 1 . .
F F2B 1.29257(11) 0.98298(6) 0.79574(5) 0.0353(2) Uani d . 1 . .
F F3B 1.15899(10) 0.99932(6) 0.68199(5) 0.0337(2) Uani d . 1 . .
O O1B 0.86609(10) 0.71693(6) 0.80232(5) 0.01864(16) Uani d . 1 . .
O O2B 1.21261(10) 0.76971(6) 0.84486(4) 0.01944(16) Uani d . 1 . .
H H1OB 1.1880 0.7673 0.8792 0.029 Uiso calc R 1 . .
N N1B 0.96106(11) 0.83472(7) 0.67117(5) 0.01796(18) Uani d . 1 . .
N N2B 1.10254(11) 0.82572(7) 0.72879(5) 0.01590(17) Uani d . 1 . .
C C1B 0.75881(14) 0.85277(8) 0.83482(6) 0.0203(2) Uani d . 1 . .
H H1BA 0.8011 0.8909 0.8108 0.024 Uiso calc R 1 . .
C C2B 0.67177(15) 0.88829(9) 0.87052(7) 0.0243(2) Uani d . 1 . .
H H2BA 0.6560 0.9507 0.8703 0.029 Uiso calc R 1 . .
C C3B 0.60848(15) 0.83187(10) 0.90634(7) 0.0265(2) Uani d . 1 . .
H H3BA 0.5508 0.8563 0.9301 0.032 Uiso calc R 1 . .
C C4B 0.63163(15) 0.73870(10) 0.90657(7) 0.0250(2) Uani d . 1 . .
H H4BA 0.5890 0.7006 0.9304 0.030 Uiso calc R 1 . .
C C5B 0.71822(14) 0.70211(8) 0.87132(6) 0.0198(2) Uani d . 1 . .
H H5BA 0.7339 0.6397 0.8715 0.024 Uiso calc R 1 . .
C C6B 0.78125(12) 0.75984(8) 0.83571(6) 0.01636(19) Uani d . 1 . .
C C7B 0.92916(13) 0.76861(7) 0.76383(6) 0.01631(19) Uani d . 1 . .
C C8B 0.85532(13) 0.80022(8) 0.69294(6) 0.0185(2) Uani d . 1 . .
C C9B 1.08731(13) 0.78561(7) 0.78566(6) 0.01529(18) Uani d . 1 . .
C C10B 1.24605(13) 0.85110(7) 0.72379(6) 0.01700(19) Uani d . 1 . .
H H10C 1.2429 0.8313 0.6777 0.020 Uiso calc R 1 . .
H H10D 1.3323 0.8200 0.7612 0.020 Uiso calc R 1 . .
C C11B 1.27517(14) 0.95189(8) 0.73120(7) 0.0229(2) Uani d . 1 . .
C C12B 0.68516(15) 0.80124(9) 0.64426(7) 0.0249(2) Uani d . 1 . .
H H12C 0.6700 0.8390 0.6028 0.030 Uiso calc R 1 . .
H H12D 0.6277 0.8288 0.6696 0.030 Uiso calc R 1 . .
C C13B 0.6182(2) 0.70828(12) 0.61840(12) 0.0492(5) Uani d . 1 . .
H H13D 0.5089 0.7137 0.5879 0.074 Uiso calc R 1 . .
H H13E 0.6311 0.6707 0.6590 0.074 Uiso calc R 1 . .
H H13F 0.6720 0.6813 0.5918 0.074 Uiso calc R 1 . .

loop_
_atom_site_aniso_label
_atom_site_aniso_U_11
_atom_site_aniso_U_22
_atom_site_aniso_U_33
_atom_site_aniso_U_12
_atom_site_aniso_U_13
_atom_site_aniso_U_23
F1A 0.0471(6) 0.0628(7) 0.0289(5) -0.0242(5) 0.0099(4) -0.0171(5)
F2A 0.0398(5) 0.0210(4) 0.0647(7) -0.0077(3) 0.0296(5) 0.0043(4)
F3A 0.0216(4) 0.0297(4) 0.0623(6) 0.0010(3) 0.0160(4) 0.0024(4)
O1A 0.0181(3) 0.0218(4) 0.0161(3) -0.0019(3) 0.0082(3) 0.0050(3)
O2A 0.0276(4) 0.0192(4) 0.0184(4) 0.0039(3) 0.0149(3) 0.0020(3)
N1A 0.0206(4) 0.0159(4) 0.0158(4) -0.0008(3) 0.0100(3) -0.0014(3)
N2A 0.0199(4) 0.0153(4) 0.0150(4) -0.0001(3) 0.0101(3) 0.0011(3)
C1A 0.0217(5) 0.0171(5) 0.0202(5) 0.0014(4) 0.0077(4) -0.0001(4)
C2A 0.0282(6) 0.0220(5) 0.0226(5) 0.0066(4) 0.0051(4) -0.0006(4)
C3A 0.0440(7) 0.0223(5) 0.0177(5) 0.0108(5) 0.0089(5) 0.0034(4)
C4A 0.0456(7) 0.0193(5) 0.0206(5) 0.0066(5) 0.0188(5) 0.0048(4)
C5A 0.0309(6) 0.0169(5) 0.0200(5) 0.0010(4) 0.0148(4) 0.0026(4)
C6A 0.0230(5) 0.0143(4) 0.0141(4) 0.0012(4) 0.0084(4) 0.0006(3)
C7A 0.0175(4) 0.0167(4) 0.0142(4) -0.0018(3) 0.0081(3) 0.0018(3)
C8A 0.0170(4) 0.0170(4) 0.0152(4) -0.0015(3) 0.0074(3) -0.0006(3)
C9A 0.0175(4) 0.0181(5) 0.0128(4) 0.0005(3) 0.0077(3) 0.0009(3)
C10A 0.0202(5) 0.0166(4) 0.0173(4) 0.0000(4) 0.0098(4) 0.0029(3)
C11A 0.0253(5) 0.0220(5) 0.0289(6) -0.0051(4) 0.0127(5) -0.0011(4)
C12A 0.0226(5) 0.0167(5) 0.0232(5) -0.0024(4) 0.0116(4) -0.0012(4)
C13A 0.0291(6) 0.0194(5) 0.0423(7) 0.0025(4) 0.0202(6) 0.0021(5)
F1B 0.0263(4) 0.0322(4) 0.0462(5) -0.0103(3) 0.0154(4) 0.0059(4)
F2B 0.0439(5) 0.0260(4) 0.0346(5) -0.0037(4) 0.0145(4) -0.0125(3)
F3B 0.0298(4) 0.0219(4) 0.0432(5) 0.0013(3) 0.0084(4) 0.0115(3)
O1B 0.0237(4) 0.0165(3) 0.0220(4) -0.0016(3) 0.0158(3) 0.0007(3)
O2B 0.0189(4) 0.0267(4) 0.0143(3) 0.0009(3) 0.0083(3) 0.0028(3)
N1B 0.0187(4) 0.0217(4) 0.0146(4) -0.0016(3) 0.0078(3) 0.0006(3)
N2B 0.0175(4) 0.0183(4) 0.0141(4) -0.0015(3) 0.0086(3) 0.0000(3)
C1B 0.0225(5) 0.0193(5) 0.0210(5) -0.0012(4) 0.0107(4) 0.0003(4)
C2B 0.0240(5) 0.0245(6) 0.0252(5) 0.0026(4) 0.0108(4) -0.0031(4)
C3B 0.0221(5) 0.0351(7) 0.0264(6) 0.0010(5) 0.0141(5) -0.0052(5)
C4B 0.0229(5) 0.0321(6) 0.0257(6) -0.0047(5) 0.0158(5) -0.0004(5)
C5B 0.0198(5) 0.0214(5) 0.0208(5) -0.0032(4) 0.0109(4) 0.0007(4)
C6B 0.0155(4) 0.0196(5) 0.0154(4) -0.0018(3) 0.0078(3) -0.0009(3)
C7B 0.0187(4) 0.0171(4) 0.0163(4) -0.0014(4) 0.0104(4) 0.0004(3)
C8B 0.0191(5) 0.0207(5) 0.0169(4) -0.0022(4) 0.0085(4) 0.0001(4)
C9B 0.0191(4) 0.0153(4) 0.0146(4) -0.0001(3) 0.0101(4) -0.0006(3)
C10B 0.0187(4) 0.0171(4) 0.0189(4) -0.0010(4) 0.0114(4) -0.0004(4)
C11B 0.0225(5) 0.0189(5) 0.0269(6) -0.0023(4) 0.0098(4) 0.0009(4)
C12B 0.0214(5) 0.0276(6) 0.0238(5) -0.0013(4) 0.0072(4) 0.0018(4)
C13B 0.0315(8) 0.0303(8) 0.0669(12) -0.0082(6) 0.0004(8) -0.0036(8)

loop_
_atom_type_symbol
_atom_type_description
_atom_type_scat_dispersion_real
_atom_type_scat_dispersion_imag
_atom_type_scat_source
C C 0.0033 0.0016 'International Tables Vol C Tables 4.2.6.8 and 6.1.1.4'
H H 0.0000 0.0000 'International Tables Vol C Tables 4.2.6.8 and 6.1.1.4'
N N 0.0061 0.0033 'International Tables Vol C Tables 4.2.6.8 and 6.1.1.4'
O O 0.0106 0.0060 'International Tables Vol C Tables 4.2.6.8 and 6.1.1.4'
F F 0.0171 0.0103 'International Tables Vol C Tables 4.2.6.8 and 6.1.1.4'

loop_
_geom_angle_atom_site_label_1
_geom_angle_atom_site_label_2
_geom_angle_atom_site_label_3
_geom_angle_site_symmetry_1
_geom_angle_site_symmetry_3
_geom_angle
_geom_angle_publ_flag
C7A O1A C6A . . 117.08(9) ?
C9A O2A H1OA . . 109.5 ?
C8A N1A N2A . . 105.79(9) ?
C9A N2A N1A . . 111.89(9) ?
C9A N2A C10A . . 127.67(9) ?
N1A N2A C10A . . 120.44(9) ?
C6A C1A C2A . . 119.00(11) ?
C6A C1A H1AA . . 120.5 ?
C2A C1A H1AA . . 120.5 ?
C3A C2A C1A . . 120.90(13) ?
C3A C2A H2AA . . 119.5 ?
C1A C2A H2AA . . 119.5 ?
C4A C3A C2A . . 119.49(12) ?
C4A C3A H3AA . . 120.3 ?
C2A C3A H3AA . . 120.3 ?
C3A C4A C5A . . 120.68(12) ?
C3A C4A H4AA . . 119.7 ?
C5A C4A H4AA . . 119.7 ?
C4A C5A C6A . . 119.18(12) ?
C4A C5A H5AA . . 120.4 ?
C6A C5A H5AA . . 120.4 ?
O1A C6A C1A . . 123.38(10) ?
O1A C6A C5A . . 115.90(10) ?
C1A C6A C5A . . 120.72(11) ?
O1A C7A C9A . . 126.23(10) ?
O1A C7A C8A . . 127.02(10) ?
C9A C7A C8A . . 106.62(9) ?
N1A C8A C7A . . 109.98(10) ?
N1A C8A C12A . . 122.34(10) ?
C7A C8A C12A . . 127.65(10) ?
O2A C9A N2A . . 119.48(10) ?
O2A C9A C7A . . 134.79(10) ?
N2A C9A C7A . . 105.72(9) ?
N2A C10A C11A . . 111.64(10) ?
N2A C10A H10A . . 109.3 ?
C11A C10A H10A . . 109.3 ?
N2A C10A H10B . . 109.3 ?
C11A C10A H10B . . 109.3 ?
H10A C10A H10B . . 108.0 ?
F2A C11A F1A . . 107.48(11) ?
F2A C11A F3A . . 106.96(11) ?
F1A C11A F3A . . 107.17(12) ?
F2A C11A C10A . . 110.45(11) ?
F1A C11A C10A . . 112.14(11) ?
F3A C11A C10A . . 112.37(11) ?
C8A C12A C13A . . 114.89(10) ?
C8A C12A H12A . . 108.5 ?
C13A C12A H12A . . 108.5 ?
C8A C12A H12B . . 108.5 ?
C13A C12A H12B . . 108.5 ?
H12A C12A H12B . . 107.5 ?
C12A C13A H13A . . 109.5 ?
C12A C13A H13B . . 109.5 ?
H13A C13A H13B . . 109.5 ?
C12A C13A H13C . . 109.5 ?
H13A C13A H13C . . 109.5 ?
H13B C13A H13C . . 109.5 ?
C7B O1B C6B . . 119.07(9) ?
C9B O2B H1OB . . 109.5 ?
C8B N1B N2B . . 105.52(9) ?
C9B N2B N1B . . 111.82(9) ?
C9B N2B C10B . . 126.69(9) ?
N1B N2B C10B . . 121.34(9) ?
C6B C1B C2B . . 118.81(11) ?
C6B C1B H1BA . . 120.6 ?
C2B C1B H1BA . . 120.6 ?
C3B C2B C1B . . 120.87(12) ?
C3B C2B H2BA . . 119.6 ?
C1B C2B H2BA . . 119.6 ?
C2B C3B C4B . . 119.64(11) ?
C2B C3B H3BA . . 120.2 ?
C4B C3B H3BA . . 120.2 ?
C3B C4B C5B . . 120.27(11) ?
C3B C4B H4BA . . 119.9 ?
C5B C4B H4BA . . 119.9 ?
C4B C5B C6B . . 119.31(11) ?
C4B C5B H5BA . . 120.3 ?
C6B C5B H5BA . . 120.3 ?
C1B C6B O1B . . 123.89(10) ?
C1B C6B C5B . . 121.09(10) ?
O1B C6B C5B . . 115.02(10) ?
O1B C7B C9B . . 124.29(10) ?
O1B C7B C8B . . 128.23(10) ?
C9B C7B C8B . . 106.69(9) ?
N1B C8B C7B . . 110.12(10) ?
N1B C8B C12B . . 120.60(10) ?
C7B C8B C12B . . 129.26(10) ?
O2B C9B N2B . . 119.65(10) ?
O2B C9B C7B . . 134.49(10) ?
N2B C9B C7B . . 105.84(9) ?
N2B C10B C11B . . 112.69(9) ?
N2B C10B H10C . . 109.1 ?
C11B C10B H10C . . 109.1 ?
N2B C10B H10D . . 109.1 ?
C11B C10B H10D . . 109.1 ?
H10C C10B H10D . . 107.8 ?
F2B C11B F1B . . 107.93(11) ?
F2B C11B F3B . . 107.15(11) ?
F1B C11B F3B . . 107.11(10) ?
F2B C11B C10B . . 112.41(10) ?
F1B C11B C10B . . 109.64(10) ?
F3B C11B C10B . . 112.36(10) ?
C8B C12B C13B . . 113.70(12) ?
C8B C12B H12C . . 108.8 ?
C13B C12B H12C . . 108.8 ?
C8B C12B H12D . . 108.8 ?
C13B C12B H12D . . 108.8 ?
H12C C12B H12D . . 107.7 ?
C12B C13B H13D . . 109.5 ?
C12B C13B H13E . . 109.5 ?
H13D C13B H13E . . 109.5 ?
C12B C13B H13F . . 109.5 ?
H13D C13B H13F . . 109.5 ?
H13E C13B H13F . . 109.5 ?

loop_
_geom_bond_atom_site_label_1
_geom_bond_atom_site_label_2
_geom_bond_site_symmetry_2
_geom_bond_distance
_geom_bond_publ_flag
F1A C11A . 1.3326(17) ?
F2A C11A . 1.3319(16) ?
F3A C11A . 1.3354(16) ?
O1A C7A . 1.3773(13) ?
O1A C6A . 1.3866(13) ?
O2A C9A . 1.3224(13) ?
O2A H1OA . 0.8200 ?
N1A C8A . 1.3349(14) ?
N1A N2A . 1.3675(13) ?
N2A C9A . 1.3566(13) ?
N2A C10A . 1.4352(14) ?
C1A C6A . 1.3881(16) ?
C1A C2A . 1.3910(17) ?
C1A H1AA . 0.9300 ?
C2A C3A . 1.386(2) ?
C2A H2AA . 0.9300 ?
C3A C4A . 1.382(2) ?
C3A H3AA . 0.9300 ?
C4A C5A . 1.3911(17) ?
C4A H4AA . 0.9300 ?
C5A C6A . 1.3929(15) ?
C5A H5AA . 0.9300 ?
C7A C9A . 1.3861(15) ?
C7A C8A . 1.4032(15) ?
C8A C12A . 1.4954(16) ?
C10A C11A . 1.5070(17) ?
C10A H10A . 0.9700 ?
C10A H10B . 0.9700 ?
C12A C13A . 1.5209(18) ?
C12A H12A . 0.9700 ?
C12A H12B . 0.9700 ?
C13A H13A . 0.9600 ?
C13A H13B . 0.9600 ?
C13A H13C . 0.9600 ?
F1B C11B . 1.3354(15) ?
F2B C11B . 1.3351(16) ?
F3B C11B . 1.3367(15) ?
O1B C7B . 1.3822(13) ?
O1B C6B . 1.3871(13) ?
O2B C9B . 1.3162(13) ?
O2B H1OB . 0.8200 ?
N1B C8B . 1.3360(14) ?
N1B N2B . 1.3725(13) ?
N2B C9B . 1.3554(13) ?
N2B C10B . 1.4354(14) ?
C1B C6B . 1.3822(16) ?
C1B C2B . 1.3928(17) ?
C1B H1BA . 0.9300 ?
C2B C3B . 1.3848(19) ?
C2B H2BA . 0.9300 ?
C3B C4B . 1.387(2) ?
C3B H3BA . 0.9300 ?
C4B C5B . 1.3884(17) ?
C4B H4BA . 0.9300 ?
C5B C6B . 1.3919(15) ?
C5B H5BA . 0.9300 ?
C7B C9B . 1.3836(15) ?
C7B C8B . 1.4009(15) ?
C8B C12B . 1.4949(17) ?
C10B C11B . 1.5042(16) ?
C10B H10C . 0.9700 ?
C10B H10D . 0.9700 ?
C12B C13B . 1.507(2) ?
C12B H12C . 0.9700 ?
C12B H12D . 0.9700 ?
C13B H13D . 0.9600 ?
C13B H13E . 0.9600 ?
C13B H13F . 0.9600 ?

loop_
_geom_hbond_atom_site_label_D
_geom_hbond_atom_site_label_H
_geom_hbond_atom_site_label_A
_geom_hbond_site_symmetry_A
_geom_hbond_distance_DH
_geom_hbond_distance_HA
_geom_hbond_distance_DA
_geom_hbond_angle_DHA
_geom_hbond_publ_flag
O2A H1OA N1B 1_455 0.82 1.79 2.5996(15) 169 yes
O2B H1OB N1A 4_676 0.82 1.76 2.5781(14) 177 yes

loop_
_geom_torsion_atom_site_label_1
_geom_torsion_atom_site_label_2
_geom_torsion_atom_site_label_3
_geom_torsion_atom_site_label_4
_geom_torsion_site_symmetry_1
_geom_torsion_site_symmetry_2
_geom_torsion_site_symmetry_3
_geom_torsion_site_symmetry_4
_geom_torsion
_geom_torsion_publ_flag
C8A N1A N2A C9A . . . . 0.04(12) ?
C8A N1A N2A C10A . . . . 179.76(10) ?
C6A C1A C2A C3A . . . . 1.65(18) ?
C1A C2A C3A C4A . . . . -0.35(19) ?
C2A C3A C4A C5A . . . . -0.87(19) ?
C3A C4A C5A C6A . . . . 0.75(18) ?
C7A O1A C6A C1A . . . . -0.79(15) ?
C7A O1A C6A C5A . . . . 179.25(10) ?
C2A C1A C6A O1A . . . . 178.28(10) ?
C2A C1A C6A C5A . . . . -1.76(17) ?
C4A C5A C6A O1A . . . . -179.46(10) ?
C4A C5A C6A C1A . . . . 0.58(17) ?
C6A O1A C7A C9A . . . . -103.42(13) ?
C6A O1A C7A C8A . . . . 81.34(14) ?
N2A N1A C8A C7A . . . . -0.27(12) ?
N2A N1A C8A C12A . . . . 177.87(10) ?
O1A C7A C8A N1A . . . . 176.39(10) ?
C9A C7A C8A N1A . . . . 0.39(12) ?
O1A C7A C8A C12A . . . . -1.62(18) ?
C9A C7A C8A C12A . . . . -177.61(11) ?
N1A N2A C9A O2A . . . . -178.67(9) ?
C10A N2A C9A O2A . . . . 1.64(17) ?
N1A N2A C9A C7A . . . . 0.20(12) ?
C10A N2A C9A C7A . . . . -179.49(10) ?
O1A C7A C9A O2A . . . . 2.2(2) ?
C8A C7A C9A O2A . . . . 178.26(12) ?
O1A C7A C9A N2A . . . . -176.39(10) ?
C8A C7A C9A N2A . . . . -0.35(12) ?
C9A N2A C10A C11A . . . . 98.24(13) ?
N1A N2A C10A C11A . . . . -81.44(12) ?
N2A C10A C11A F2A . . . . 177.43(10) ?
N2A C10A C11A F1A . . . . -62.72(14) ?
N2A C10A C11A F3A . . . . 58.09(14) ?
N1A C8A C12A C13A . . . . 40.62(16) y
C7A C8A C12A C13A . . . . -141.59(12) ?
C8B N1B N2B C9B . . . . 0.58(12) ?
C8B N1B N2B C10B . . . . 176.38(10) ?
C6B C1B C2B C3B . . . . -0.03(18) ?
C1B C2B C3B C4B . . . . -0.16(19) ?
C2B C3B C4B C5B . . . . 0.2(2) ?
C3B C4B C5B C6B . . . . -0.10(19) ?
C2B C1B C6B O1B . . . . -179.77(11) ?
C2B C1B C6B C5B . . . . 0.16(17) ?
C7B O1B C6B C1B . . . . -1.95(16) ?
C7B O1B C6B C5B . . . . 178.11(10) ?
C4B C5B C6B C1B . . . . -0.10(17) ?
C4B C5B C6B O1B . . . . 179.84(10) ?
C6B O1B C7B C9B . . . . 109.05(12) ?
C6B O1B C7B C8B . . . . -82.47(14) ?
N2B N1B C8B C7B . . . . -0.54(13) ?
N2B N1B C8B C12B . . . . 178.04(10) ?
O1B C7B C8B N1B . . . . -169.75(10) ?
C9B C7B C8B N1B . . . . 0.33(13) ?
O1B C7B C8B C12B . . . . 11.8(2) ?
C9B C7B C8B C12B . . . . -178.10(12) ?
N1B N2B C9B O2B . . . . 178.28(9) ?
C10B N2B C9B O2B . . . . 2.75(16) ?
N1B N2B C9B C7B . . . . -0.37(12) ?
C10B N2B C9B C7B . . . . -175.90(10) ?
O1B C7B C9B O2B . . . . -7.8(2) ?
C8B C7B C9B O2B . . . . -178.33(12) ?
O1B C7B C9B N2B . . . . 170.60(10) ?
C8B C7B C9B N2B . . . . 0.03(12) ?
C9B N2B C10B C11B . . . . -104.92(13) ?
N1B N2B C10B C11B . . . . 79.95(13) ?
N2B C10B C11B F2B . . . . 63.40(13) ?
N2B C10B C11B F1B . . . . -176.55(10) ?
N2B C10B C11B F3B . . . . -57.56(14) ?
N1B C8B C12B C13B . . . . 111.06(16) y
C7B C8B C12B C13B . . . . -70.65(19) ?
